data_1554977
loop_
_publ_author_name
'Zhu, Yingzu'
'Li, Yinghua'
'Xiang, Shiqun'
'Fan, Weibin'
'Jin, Jiang'
'Huang, Deguang'

_publ_section_title
;
 Utilization of nitriles as the nitrogen source: practical and economical
 construction of 4-aminopyrimidine and \b-enaminonitrile skeletons
;
_journal_issue 17
_journal_name_full 'Organic Chemistry Frontiers'
_journal_page_first 3071
_journal_paper_doi 10.1039/C9QO00619B
_journal_volume 6
_journal_year 2019
_chemical_formula_moiety 'C22 H17 N3'
_chemical_formula_sum 'C22 H17 N3'
_chemical_formula_weight 323.39
_space_group_IT_number 2
_space_group_name_Hall '-P 1'
_space_group_name_H-M_alt 'P -1'
_symmetry_cell_setting triclinic
_symmetry_space_group_name_Hall '-P 1'
_symmetry_space_group_name_H-M 'P -1'
_atom_sites_solution_hydrogens geom
_atom_sites_solution_primary direct
_atom_sites_solution_secondary difmap
_audit_creation_method SHELXL-97
_audit_update_record
;
2019-05-06 deposited with the CCDC.	2019-07-10 downloaded from the CCDC.
;
_cell_angle_alpha 112.118(9)
_cell_angle_beta 90.659(8)
_cell_angle_gamma 106.960(8)
_cell_formula_units_Z 2
_cell_length_a 8.8058(8)
_cell_length_b 10.1568(9)
_cell_length_c 10.8636(10)
_cell_measurement_reflns_used 1761
_cell_measurement_temperature 100(2)
_cell_measurement_theta_max 72.7420
_cell_measurement_theta_min 4.4110
_cell_volume 852.87(15)
_computing_cell_refinement 'CrysAlisPro 1.171.38.41 (Rigaku OD, 2015)'
_computing_data_collection 'CrysAlisPro 1.171.38.41 (Rigaku OD, 2015)'
_computing_data_reduction 'CrysAlisPro 1.171.38.41 (Rigaku OD, 2015)'
_computing_molecular_graphics 'Bruker SHELXTL'
_computing_publication_material 'Bruker SHELXTL'
_computing_structure_refinement 'SHELXL-97 (Sheldrick, 1997)'
_computing_structure_solution 'SHELXS-97 (Sheldrick, 1990)'
_diffrn_ambient_temperature 100(2)
_diffrn_detector_area_resol_mean 10.5594
_diffrn_measured_fraction_theta_full 0.982
_diffrn_measured_fraction_theta_max 0.982
_diffrn_measurement_device_type 'SuperNova, Dual, Cu at zero, Atlas'
_diffrn_measurement_method '\w scans'
_diffrn_radiation_monochromator graphite
_diffrn_radiation_source 'fine-focus sealed tube'
_diffrn_radiation_type CuK\a
_diffrn_radiation_wavelength 1.54184
_diffrn_reflns_av_R_equivalents 0.0337
_diffrn_reflns_av_sigmaI/netI 0.0445
_diffrn_reflns_limit_h_max 7
_diffrn_reflns_limit_h_min -10
_diffrn_reflns_limit_k_max 12
_diffrn_reflns_limit_k_min -12
_diffrn_reflns_limit_l_max 13
_diffrn_reflns_limit_l_min -13
_diffrn_reflns_number 5031
_diffrn_reflns_theta_full 69.48
_diffrn_reflns_theta_max 69.48
_diffrn_reflns_theta_min 4.44
_exptl_absorpt_coefficient_mu 0.588
_exptl_absorpt_correction_T_max 0.9769
_exptl_absorpt_correction_T_min 0.9435
_exptl_absorpt_correction_type multi-scan
_exptl_absorpt_process_details
; 
CrysAlisPro 1.171.38.41 (Rigaku Oxford Diffraction, 2015) 
Empirical absorption correction using spherical harmonics, 
 implemented in SCALE3 ABSPACK scaling algorithm. 
;
_exptl_crystal_colour colourless
_exptl_crystal_density_diffrn 1.259
_exptl_crystal_density_method 'not measured'
_exptl_crystal_description prism
_exptl_crystal_F_000 340
_exptl_crystal_size_max 0.10
_exptl_crystal_size_mid 0.08
_exptl_crystal_size_min 0.04
_refine_diff_density_max 0.213
_refine_diff_density_min -0.207
_refine_diff_density_rms 0.043
_refine_ls_extinction_method none
_refine_ls_goodness_of_fit_ref 1.178
_refine_ls_hydrogen_treatment mixed
_refine_ls_matrix_type full
_refine_ls_number_parameters 226
_refine_ls_number_reflns 3154
_refine_ls_number_restraints 0
_refine_ls_restrained_S_all 1.178
_refine_ls_R_factor_all 0.0765
_refine_ls_R_factor_gt 0.0533
_refine_ls_shift/su_max 0.000
_refine_ls_shift/su_mean 0.000
_refine_ls_structure_factor_coef Fsqd
_refine_ls_weighting_details 'calc w=1/[\s^2^(Fo^2^)+(0.0304P)^2^+0.6206P] where P=(Fo^2^+2Fc^2^)/3'
_refine_ls_weighting_scheme calc
_refine_ls_wR_factor_gt 0.1464
_refine_ls_wR_factor_ref 0.1545
_reflns_number_gt 2312
_reflns_number_total 3154
_reflns_threshold_expression >2sigma(I)
_cod_data_source_file c9qo00619b2.cif
_cod_data_source_block Compound3h
_cod_original_cell_volume 852.86(13)
_cod_database_code 1554977

loop_
_symmetry_equiv_pos_as_xyz
'x, y, z'
'-x, -y, -z'

loop_
_atom_site_label
_atom_site_type_symbol
_atom_site_fract_x
_atom_site_fract_y
_atom_site_fract_z
_atom_site_U_iso_or_equiv
_atom_site_adp_type
_atom_site_occupancy
_atom_site_symmetry_multiplicity
_atom_site_calc_flag
_atom_site_refinement_flags
N1 N -0.0151(4) 0.9684(3) 0.1579(3) 0.0577(7) Uani 1 1 d .
H1A H -0.0238 1.0329 0.1244 0.069 Uiso 1 1 calc R
H1B H -0.0665 0.9610 0.2252 0.069 Uiso 1 1 calc R
N2 N 0.2663(3) 0.7094(3) -0.0091(2) 0.0382(5) Uani 1 1 d .
N3 N 0.1514(3) 0.8986(3) 0.0035(2) 0.0414(5) Uani 1 1 d .
C1 C 0.0765(3) 0.8813(3) 0.1062(3) 0.0403(6) Uani 1 1 d .
C2 C 0.0959(3) 0.7778(3) 0.1586(2) 0.0363(6) Uani 1 1 d .
C3 C 0.0151(3) 0.7703(3) 0.2767(3) 0.0392(6) Uani 1 1 d .
C4 C 0.1053(4) 0.8151(3) 0.4000(3) 0.0481(7) Uani 1 1 d .
H4A H 0.2190 0.8497 0.4086 0.058 Uiso 1 1 calc R
C5 C 0.0308(4) 0.8094(4) 0.5093(3) 0.0600(9) Uani 1 1 d .
H5A H 0.0934 0.8374 0.5923 0.072 Uiso 1 1 calc R
C6 C -0.1343(5) 0.7635(4) 0.4994(3) 0.0652(9) Uani 1 1 d .
H6A H -0.1850 0.7622 0.5758 0.078 Uiso 1 1 calc R
C7 C -0.2252(4) 0.7194(4) 0.3781(3) 0.0569(8) Uani 1 1 d .
H7A H -0.3388 0.6877 0.3710 0.068 Uiso 1 1 calc R
C8 C -0.1516(4) 0.7212(3) 0.2668(3) 0.0482(7) Uani 1 1 d .
H8A H -0.2149 0.6888 0.1831 0.058 Uiso 1 1 calc R
C9 C 0.1913(3) 0.6929(3) 0.0961(2) 0.0367(6) Uani 1 1 d .
C10 C 0.2235(3) 0.5772(3) 0.1361(3) 0.0390(6) Uani 1 1 d .
C11 C 0.1088(3) 0.4875(3) 0.1835(3) 0.0434(6) Uani 1 1 d .
H11A H 0.0068 0.5015 0.1938 0.052 Uiso 1 1 calc R
C12 C 0.1422(4) 0.3783(3) 0.2156(3) 0.0518(7) Uani 1 1 d .
H12A H 0.0634 0.3188 0.2489 0.062 Uiso 1 1 calc R
C13 C 0.2886(4) 0.3550(4) 0.1996(3) 0.0575(8) Uani 1 1 d .
H13A H 0.3104 0.2791 0.2208 0.069 Uiso 1 1 calc R
C14 C 0.4037(4) 0.4432(4) 0.1525(3) 0.0576(8) Uani 1 1 d .
H14A H 0.5051 0.4281 0.1416 0.069 Uiso 1 1 calc R
C15 C 0.3712(4) 0.5534(4) 0.1214(3) 0.0494(7) Uani 1 1 d .
H15A H 0.4509 0.6136 0.0894 0.059 Uiso 1 1 calc R
C16 C 0.2422(3) 0.8118(3) -0.0482(3) 0.0369(6) Uani 1 1 d .
C17 C 0.3200(3) 0.8299(3) -0.1646(3) 0.0411(6) Uani 1 1 d .
C18 C 0.3272(4) 0.7058(4) -0.2733(3) 0.0508(7) Uani 1 1 d .
H18A H 0.2834 0.6085 -0.2734 0.061 Uiso 1 1 calc R
C19 C 0.3981(4) 0.7229(4) -0.3823(3) 0.0638(9) Uani 1 1 d .
H19A H 0.4009 0.6372 -0.4574 0.077 Uiso 1 1 calc R
C20 C 0.4641(4) 0.8639(5) -0.3817(4) 0.0648(10) Uani 1 1 d .
H20A H 0.5148 0.8755 -0.4553 0.078 Uiso 1 1 calc R
C21 C 0.4569(4) 0.9881(4) -0.2745(4) 0.0619(9) Uani 1 1 d .
H21A H 0.5013 1.0851 -0.2750 0.074 Uiso 1 1 calc R
C22 C 0.3850(4) 0.9721(4) -0.1660(3) 0.0501(7) Uani 1 1 d .
H22A H 0.3799 1.0581 -0.0923 0.060 Uiso 1 1 calc R

loop_
_atom_site_aniso_label
_atom_site_aniso_U_11
_atom_site_aniso_U_22
_atom_site_aniso_U_33
_atom_site_aniso_U_23
_atom_site_aniso_U_13
_atom_site_aniso_U_12
N1 0.087(2) 0.0699(17) 0.0526(14) 0.0406(13) 0.0349(14) 0.0541(16)
N2 0.0353(12) 0.0496(13) 0.0430(12) 0.0273(10) 0.0120(9) 0.0204(10)
N3 0.0500(14) 0.0488(13) 0.0394(11) 0.0258(10) 0.0128(10) 0.0242(11)
C1 0.0485(16) 0.0466(15) 0.0370(13) 0.0216(12) 0.0112(12) 0.0243(13)
C2 0.0376(14) 0.0447(14) 0.0357(13) 0.0215(11) 0.0077(11) 0.0188(12)
C3 0.0469(16) 0.0429(14) 0.0387(13) 0.0215(11) 0.0127(12) 0.0224(12)
C4 0.0502(18) 0.0602(18) 0.0420(15) 0.0249(13) 0.0106(13) 0.0229(15)
C5 0.072(2) 0.081(2) 0.0395(15) 0.0298(16) 0.0136(15) 0.0354(19)
C6 0.079(3) 0.085(2) 0.0529(18) 0.0405(18) 0.0350(18) 0.040(2)
C7 0.0500(18) 0.070(2) 0.064(2) 0.0360(17) 0.0243(16) 0.0258(16)
C8 0.0495(17) 0.0573(17) 0.0463(15) 0.0254(14) 0.0112(13) 0.0226(14)
C9 0.0390(14) 0.0410(13) 0.0368(13) 0.0209(11) 0.0070(11) 0.0149(11)
C10 0.0445(16) 0.0439(14) 0.0371(13) 0.0209(11) 0.0088(11) 0.0194(12)
C11 0.0386(15) 0.0489(15) 0.0506(15) 0.0265(13) 0.0081(12) 0.0161(12)
C12 0.0556(19) 0.0523(17) 0.0604(18) 0.0363(15) 0.0128(15) 0.0167(14)
C13 0.070(2) 0.064(2) 0.066(2) 0.0432(17) 0.0162(17) 0.0368(18)
C14 0.0548(19) 0.079(2) 0.070(2) 0.0471(18) 0.0212(16) 0.0415(18)
C15 0.0452(17) 0.0658(19) 0.0613(18) 0.0416(16) 0.0211(14) 0.0297(15)
C16 0.0341(14) 0.0449(14) 0.0389(13) 0.0223(11) 0.0059(11) 0.0153(11)
C17 0.0364(14) 0.0559(16) 0.0458(14) 0.0316(13) 0.0105(12) 0.0204(12)
C18 0.0554(19) 0.0628(19) 0.0545(17) 0.0344(15) 0.0210(14) 0.0324(16)
C19 0.074(2) 0.087(2) 0.0558(19) 0.0390(18) 0.0311(17) 0.048(2)
C20 0.055(2) 0.104(3) 0.064(2) 0.057(2) 0.0281(17) 0.035(2)
C21 0.0503(19) 0.077(2) 0.071(2) 0.050(2) 0.0144(16) 0.0110(17)
C22 0.0458(17) 0.0569(17) 0.0532(17) 0.0311(14) 0.0093(13) 0.0118(14)

loop_
_atom_type_symbol
_atom_type_description
_atom_type_scat_dispersion_real
_atom_type_scat_dispersion_imag
_atom_type_scat_source
C C 0.0181 0.0091 'International Tables Vol C Tables 4.2.6.8 and 6.1.1.4'
H H 0.0000 0.0000 'International Tables Vol C Tables 4.2.6.8 and 6.1.1.4'
N N 0.0311 0.0180 'International Tables Vol C Tables 4.2.6.8 and 6.1.1.4'

loop_
_geom_angle_atom_site_label_1
_geom_angle_atom_site_label_2
_geom_angle_atom_site_label_3
_geom_angle
C1 N1 H1A 120.0
C1 N1 H1B 120.0
H1A N1 H1B 120.0
C16 N2 C9 116.3(2)
C16 N3 C1 116.8(2)
N1 C1 N3 116.7(2)
N1 C1 C2 121.8(2)
N3 C1 C2 121.5(2)
C9 C2 C1 116.6(2)
C9 C2 C3 125.2(2)
C1 C2 C3 118.3(2)
C4 C3 C8 118.8(3)
C4 C3 C2 120.3(3)
C8 C3 C2 120.9(2)
C5 C4 C3 120.4(3)
C5 C4 H4A 119.8
C3 C4 H4A 119.8
C4 C5 C6 120.5(3)
C4 C5 H5A 119.7
C6 C5 H5A 119.7
C7 C6 C5 119.7(3)
C7 C6 H6A 120.1
C5 C6 H6A 120.1
C6 C7 C8 120.3(3)
C6 C7 H7A 119.9
C8 C7 H7A 119.9
C7 C8 C3 120.3(3)
C7 C8 H8A 119.8
C3 C8 H8A 119.8
N2 C9 C2 122.0(2)
N2 C9 C10 113.9(2)
C2 C9 C10 124.0(2)
C15 C10 C11 118.3(2)
C15 C10 C9 119.1(2)
C11 C10 C9 122.5(2)
C12 C11 C10 120.5(3)
C12 C11 H11A 119.7
C10 C11 H11A 119.7
C13 C12 C11 120.6(3)
C13 C12 H12A 119.7
C11 C12 H12A 119.7
C12 C13 C14 119.5(3)
C12 C13 H13A 120.3
C14 C13 H13A 120.3
C13 C14 C15 120.0(3)
C13 C14 H14A 120.0
C15 C14 H14A 120.0
C14 C15 C10 121.0(3)
C14 C15 H15A 119.5
C10 C15 H15A 119.5
N2 C16 N3 126.9(2)
N2 C16 C17 117.4(2)
N3 C16 C17 115.7(2)
C18 C17 C22 119.1(3)
C18 C17 C16 120.5(2)
C22 C17 C16 120.4(3)
C17 C18 C19 120.3(3)
C17 C18 H18A 119.8
C19 C18 H18A 119.8
C20 C19 C18 120.1(3)
C20 C19 H19A 120.0
C18 C19 H19A 120.0
C21 C20 C19 120.1(3)
C21 C20 H20A 119.9
C19 C20 H20A 119.9
C20 C21 C22 120.2(3)
C20 C21 H21A 119.9
C22 C21 H21A 119.9
C21 C22 C17 120.1(3)
C21 C22 H22A 119.9
C17 C22 H22A 119.9

loop_
_geom_bond_atom_site_label_1
_geom_bond_atom_site_label_2
_geom_bond_distance
N1 C1 1.342(3)
N1 H1A 0.8800
N1 H1B 0.8800
N2 C16 1.329(3)
N2 C9 1.366(3)
N3 C16 1.335(3)
N3 C1 1.345(3)
C1 C2 1.418(3)
C2 C9 1.380(4)
C2 C3 1.491(3)
C3 C4 1.391(4)
C3 C8 1.394(4)
C4 C5 1.376(4)
C4 H4A 0.9500
C5 C6 1.380(5)
C5 H5A 0.9500
C6 C7 1.378(5)
C6 H6A 0.9500
C7 C8 1.382(4)
C7 H7A 0.9500
C8 H8A 0.9500
C9 C10 1.492(3)
C10 C15 1.391(4)
C10 C11 1.394(4)
C11 C12 1.385(4)
C11 H11A 0.9500
C12 C13 1.379(4)
C12 H12A 0.9500
C13 C14 1.385(5)
C13 H13A 0.9500
C14 C15 1.386(4)
C14 H14A 0.9500
C15 H15A 0.9500
C16 C17 1.491(3)
C17 C18 1.383(4)
C17 C22 1.396(4)
C18 C19 1.390(4)
C18 H18A 0.9500
C19 C20 1.377(5)
C19 H19A 0.9500
C20 C21 1.376(5)
C20 H20A 0.9500
C21 C22 1.385(4)
C21 H21A 0.9500
C22 H22A 0.9500

loop_
_geom_torsion_atom_site_label_1
_geom_torsion_atom_site_label_2
_geom_torsion_atom_site_label_3
_geom_torsion_atom_site_label_4
_geom_torsion
C16 N3 C1 N1 -179.8(3)
C16 N3 C1 C2 1.3(4)
N1 C1 C2 C9 179.2(3)
N3 C1 C2 C9 -2.0(4)
N1 C1 C2 C3 -1.7(4)
N3 C1 C2 C3 177.1(3)
C9 C2 C3 C4 65.7(4)
C1 C2 C3 C4 -113.3(3)
C9 C2 C3 C8 -115.5(3)
C1 C2 C3 C8 65.5(4)
C8 C3 C4 C5 0.6(4)
C2 C3 C4 C5 179.4(3)
C3 C4 C5 C6 -1.9(5)
C4 C5 C6 C7 1.6(5)
C5 C6 C7 C8 0.0(5)
C6 C7 C8 C3 -1.2(5)
C4 C3 C8 C7 0.9(4)
C2 C3 C8 C7 -177.9(3)
C16 N2 C9 C2 -0.1(4)
C16 N2 C9 C10 -179.6(2)
C1 C2 C9 N2 1.4(4)
C3 C2 C9 N2 -177.6(3)
C1 C2 C9 C10 -179.1(3)
C3 C2 C9 C10 1.8(4)
N2 C9 C10 C15 32.1(4)
C2 C9 C10 C15 -147.4(3)
N2 C9 C10 C11 -145.5(3)
C2 C9 C10 C11 35.0(4)
C15 C10 C11 C12 0.4(4)
C9 C10 C11 C12 178.0(3)
C10 C11 C12 C13 -0.9(5)
C11 C12 C13 C14 0.8(5)
C12 C13 C14 C15 -0.3(5)
C13 C14 C15 C10 -0.2(5)
C11 C10 C15 C14 0.1(5)
C9 C10 C15 C14 -177.5(3)
C9 N2 C16 N3 -0.7(4)
C9 N2 C16 C17 -178.7(2)
C1 N3 C16 N2 0.2(4)
C1 N3 C16 C17 178.2(3)
N2 C16 C17 C18 39.3(4)
N3 C16 C17 C18 -139.0(3)
N2 C16 C17 C22 -141.4(3)
N3 C16 C17 C22 40.4(4)
C22 C17 C18 C19 -0.1(5)
C16 C17 C18 C19 179.3(3)
C17 C18 C19 C20 1.1(5)
C18 C19 C20 C21 -1.5(5)
C19 C20 C21 C22 0.9(5)
C20 C21 C22 C17 0.2(5)
C18 C17 C22 C21 -0.6(5)
C16 C17 C22 C21 -179.9(3)
